data_9007746
loop_
_publ_author_name
'Lutz, H. D.'
'Kellersohn, T.'
'Vogt, T.'

_publ_section_title
;
 Hydrogen bonding in barium hydroxide trihydrate by neutron diffraction
;
_journal_name_full 'Acta Crystallographica, Section C'
_journal_page_first 361
_journal_page_last 363
_journal_paper_doi 10.1107/S0108270189006761
_journal_volume 46
_journal_year 1990
_chemical_formula_structural Ba(OH)2.3H2O
_chemical_formula_sum 'Ba H8 O5'
_space_group_IT_number 62
_symmetry_space_group_name_Hall '-P 2ac 2n'
_symmetry_space_group_name_H-M 'P n m a'
_cell_angle_alpha 90
_cell_angle_beta 90
_cell_angle_gamma 90
_cell_length_a 7.640
_cell_length_b 11.403
_cell_length_c 5.965
_cell_formula_units_Z 4
_cell_volume 519.664
_database_code_amcsd 0010106
_exptl_crystal_density_diffrn 2.881
_cod_original_formula_sum 'Ba O5 H8'
_cod_database_code 9007746
_amcsd_formula_title Ba(OH)2.3H2O

loop_
_space_group_symop_operation_xyz
x,y,z
x,1/2-y,z
-x,1/2+y,-z
1/2-x,1/2+y,1/2+z
1/2+x,1/2-y,1/2-z
1/2+x,y,1/2-z
1/2-x,-y,1/2+z
-x,-y,-z

loop_
_atom_site_aniso_label
_atom_site_aniso_U_11
_atom_site_aniso_U_22
_atom_site_aniso_U_33
_atom_site_aniso_U_12
_atom_site_aniso_U_13
_atom_site_aniso_U_23
Ba 0.01450 0.01730 0.01090 0.00000 -0.00050 0.00000
O1 0.01860 0.02150 0.02100 0.00000 0.00490 0.00000
O2 0.02150 0.02170 0.02230 -0.00280 -0.00270 0.00460
O3 0.02490 0.02030 0.01960 -0.00070 -0.00030 -0.00160
H1 0.03800 0.02700 0.02900 -0.00200 0.00500 0.00100
H21 0.03300 0.02600 0.03400 -0.00300 0.00100 -0.00100
H22 0.03300 0.03200 0.02800 -0.00100 -0.00300 0.00300
H3 0.03500 0.03600 0.06200 0.00900 0.00600 0.00600

loop_
_atom_site_label
_atom_site_fract_x
_atom_site_fract_y
_atom_site_fract_z
Ba 0.54520 0.25000 0.92140
O1 0.40130 0.25000 0.48050
O2 0.73650 0.39930 0.63130
O3 0.56430 0.41750 0.24250
H1 0.45570 0.31800 0.40160
H21 0.80430 0.47270 0.66670
H22 0.67650 0.41160 0.48290
H3 0.46690 0.46880 0.25040

loop_
_cod_related_entry_id
_cod_related_entry_database
_cod_related_entry_code
1 AMCSD 0010106
